data_4083189
loop_
_publ_author_name
'Bubrin, Martina'
'Schweinfurth, David'
'Ehret, Fabian'
'Z\'ali\<s, Stanislav'
'Kvapilov\'a, Hana'
'Fiedler, Jan'
'Zeng, Qiang'
'Hartl, Franti\<sek'
'Kaim, Wolfgang'

_publ_section_title
;
 Structure and Spectroelectrochemical Response of Arene--Ruthenium and
 Arene--Osmium Complexes with Potentially Hemilabile Noninnocent
 Ligands
;
_journal_issue 18
_journal_name_full Organometallics
_journal_page_first 4973
_journal_paper_doi 10.1021/om5002815
_journal_volume 33
_journal_year 2014
_chemical_formula_moiety 'C32 H42 N O Ru, C32 H43 N O Ru, C4 H10 O'
_chemical_formula_sum 'C68 H95 N2 O3 Ru2'
_chemical_formula_weight 1190.60
_chemical_name_systematic '[RuCymQEt]'
_chemical_properties_physical 'air-sensitive, oxygen-sensitive'
_space_group_IT_number 14
_symmetry_cell_setting monoclinic
_symmetry_Int_Tables_number 14
_symmetry_space_group_name_Hall '-P 2ybc'
_symmetry_space_group_name_H-M 'P 1 21/c 1'
_atom_sites_solution_hydrogens geom
_atom_sites_solution_primary direct
_atom_sites_solution_secondary difmap
_audit_creation_method SHELXL-97
_cell_angle_alpha 90.00
_cell_angle_beta 100.752(4)
_cell_angle_gamma 90.00
_cell_formula_units_Z 4
_cell_length_a 11.1699(6)
_cell_length_b 22.2591(11)
_cell_length_c 24.9191(13)
_cell_measurement_reflns_used 10304
_cell_measurement_temperature 100(2)
_cell_measurement_theta_max 66.42
_cell_measurement_theta_min 2.68
_cell_volume 6086.9(6)
_computing_cell_refinement 'Bruker APEX II Software Suite, 2008'
_computing_data_collection 'Bruker APEX II Software Suite, 2008'
_computing_data_reduction 'Bruker APEX II Software Suite, 2008'
_computing_structure_refinement 'SHELXL-97 (Sheldrick, 1997)'
_computing_structure_solution 'SHELXS-97 (Sheldrick, 1990)'
_diffrn_ambient_temperature 100(2)
_diffrn_measured_fraction_theta_full 0.961
_diffrn_measured_fraction_theta_max 0.961
_diffrn_measurement_device_type 'Bruker Kappa APEX II Duo'
_diffrn_measurement_method 'Omega + Phi Scans'
_diffrn_radiation_monochromator graphite
_diffrn_radiation_probe x-ray
_diffrn_radiation_type CuK\a
_diffrn_radiation_wavelength 1.54178
_diffrn_reflns_av_R_equivalents 0.0774
_diffrn_reflns_av_sigmaI/netI 0.0726
_diffrn_reflns_limit_h_max 11
_diffrn_reflns_limit_h_min -13
_diffrn_reflns_limit_k_max 17
_diffrn_reflns_limit_k_min -26
_diffrn_reflns_limit_l_max 29
_diffrn_reflns_limit_l_min -29
_diffrn_reflns_number 37108
_diffrn_reflns_theta_full 66.42
_diffrn_reflns_theta_max 66.42
_diffrn_reflns_theta_min 2.68
_diffrn_source 'fine-focus sealed tube'
_diffrn_standards_decay_% 0
_diffrn_standards_interval_count 0
_diffrn_standards_number 0
_exptl_absorpt_coefficient_mu 4.366
_exptl_absorpt_correction_T_max 0.7528
_exptl_absorpt_correction_T_min 0.4998
_exptl_absorpt_correction_type multi-scan
_exptl_absorpt_process_details 'Blessing, 1995'
_exptl_crystal_colour red
_exptl_crystal_density_diffrn 1.299
_exptl_crystal_density_method 'not measured'
_exptl_crystal_description plates
_exptl_crystal_F_000 2516
_exptl_crystal_recrystallization_method Diethylether
_exptl_crystal_size_max 0.06
_exptl_crystal_size_mid 0.05
_exptl_crystal_size_min 0.03
_refine_diff_density_max 1.114
_refine_diff_density_min -0.661
_refine_diff_density_rms 0.110
_refine_ls_extinction_method none
_refine_ls_goodness_of_fit_ref 0.994
_refine_ls_hydrogen_treatment constr
_refine_ls_matrix_type full
_refine_ls_number_parameters 708
_refine_ls_number_reflns 10304
_refine_ls_number_restraints 0
_refine_ls_restrained_S_all 0.994
_refine_ls_R_factor_all 0.0767
_refine_ls_R_factor_gt 0.0506
_refine_ls_shift/su_max 0.017
_refine_ls_shift/su_mean 0.001
_refine_ls_structure_factor_coef Fsqd
_refine_ls_weighting_details 'calc w=1/[\s^2^(Fo^2^)+(0.0737P)^2^+0.0000P] where P=(Fo^2^+2Fc^2^)/3'
_refine_ls_weighting_scheme calc
_refine_ls_wR_factor_gt 0.1145
_refine_ls_wR_factor_ref 0.1269
_reflns_number_gt 7691
_reflns_number_total 10304
_reflns_threshold_expression >2sigma(I)
_cod_data_source_file om5002815_si_001.cif
_cod_data_source_block ac121
_cod_original_cell_volume 6086.9(5)
_cod_original_sg_symbol_H-M 'P 21/c'
_cod_database_code 4083189

loop_
_symmetry_equiv_pos_as_xyz
'x, y, z'
'-x, y+1/2, -z+1/2'
'-x, -y, -z'
'x, -y-1/2, z-1/2'

loop_
_atom_site_label
_atom_site_type_symbol
_atom_site_fract_x
_atom_site_fract_y
_atom_site_fract_z
_atom_site_U_iso_or_equiv
_atom_site_adp_type
_atom_site_occupancy
_atom_site_symmetry_multiplicity
_atom_site_calc_flag
_atom_site_refinement_flags
_atom_site_disorder_assembly
_atom_site_disorder_group
Ru1 Ru 0.22333(3) 0.212100(14) 0.089747(14) 0.01814(11) Uani 1 1 d . . .
O1 O 0.1928(3) 0.17683(13) 0.01389(12) 0.0215(7) Uani 1 1 d . . .
C1 C 0.2269(4) 0.2117(2) -0.02394(19) 0.0214(10) Uani 1 1 d . . .
N1 N 0.2967(3) 0.27404(16) 0.04983(15) 0.0197(8) Uani 1 1 d . . .
C6 C 0.2108(4) 0.19507(19) -0.08006(19) 0.0194(10) Uani 1 1 d . . .
C5 C 0.2423(4) 0.2376(2) -0.11565(19) 0.0211(10) Uani 1 1 d . . .
H5A H 0.2332 0.2273 -0.1532 0.025 Uiso 1 1 calc R . .
C4 C 0.2872(4) 0.29528(19) -0.09946(19) 0.0190(10) Uani 1 1 d . . .
C3 C 0.3088(4) 0.30887(19) -0.04429(18) 0.0195(10) Uani 1 1 d . . .
H3A H 0.3427 0.3467 -0.0320 0.023 Uiso 1 1 calc R . .
C2 C 0.2807(4) 0.26661(19) -0.00616(19) 0.0196(10) Uani 1 1 d . . .
C8 C 0.1604(4) 0.1331(2) -0.09885(19) 0.0226(10) Uani 1 1 d . . .
C7 C 0.3094(4) 0.3401(2) -0.14377(19) 0.0229(10) Uani 1 1 d . . .
C12 C 0.0288(4) 0.1273(2) -0.0883(2) 0.0257(11) Uani 1 1 d . . .
H12A H 0.0293 0.1315 -0.0491 0.039 Uiso 1 1 calc R . .
H12B H -0.0042 0.0879 -0.1008 0.039 Uiso 1 1 calc R . .
H12C H -0.0221 0.1589 -0.1083 0.039 Uiso 1 1 calc R . .
C13 C 0.1582(5) 0.1223(2) -0.15996(19) 0.0291(12) Uani 1 1 d . . .
H13A H 0.2417 0.1234 -0.1670 0.044 Uiso 1 1 calc R . .
H13B H 0.1095 0.1536 -0.1814 0.044 Uiso 1 1 calc R . .
H13C H 0.1222 0.0829 -0.1704 0.044 Uiso 1 1 calc R . .
C14 C 0.2424(5) 0.0846(2) -0.0677(2) 0.0288(12) Uani 1 1 d . . .
H14A H 0.3231 0.0865 -0.0777 0.043 Uiso 1 1 calc R . .
H14B H 0.2064 0.0449 -0.0772 0.043 Uiso 1 1 calc R . .
H14C H 0.2501 0.0912 -0.0284 0.043 Uiso 1 1 calc R . .
C9 C 0.3382(5) 0.4035(2) -0.1213(2) 0.0274(11) Uani 1 1 d . . .
H9A H 0.2697 0.4184 -0.1056 0.041 Uiso 1 1 calc R . .
H9B H 0.3514 0.4301 -0.1509 0.041 Uiso 1 1 calc R . .
H9C H 0.4118 0.4024 -0.0929 0.041 Uiso 1 1 calc R . .
C10 C 0.1940(5) 0.3440(2) -0.1885(2) 0.0318(12) Uani 1 1 d . . .
H10A H 0.1251 0.3571 -0.1722 0.048 Uiso 1 1 calc R . .
H10B H 0.1763 0.3044 -0.2052 0.048 Uiso 1 1 calc R . .
H10C H 0.2073 0.3729 -0.2164 0.048 Uiso 1 1 calc R . .
C11 C 0.4169(5) 0.3188(2) -0.1703(2) 0.0285(11) Uani 1 1 d . . .
H11A H 0.4278 0.3468 -0.1993 0.043 Uiso 1 1 calc R . .
H11B H 0.3993 0.2786 -0.1858 0.043 Uiso 1 1 calc R . .
H11C H 0.4916 0.3176 -0.1425 0.043 Uiso 1 1 calc R . .
C20 C 0.3582(4) 0.3264(2) 0.07406(18) 0.0210(10) Uani 1 1 d . . .
C21 C 0.2968(4) 0.3814(2) 0.07418(18) 0.0206(10) Uani 1 1 d . . .
C22 C 0.3610(5) 0.4295(2) 0.10109(19) 0.0257(11) Uani 1 1 d . . .
H22A H 0.3204 0.4668 0.1024 0.031 Uiso 1 1 calc R . .
C23 C 0.4834(5) 0.4248(2) 0.1263(2) 0.0272(11) Uani 1 1 d . . .
H23A H 0.5258 0.4586 0.1437 0.033 Uiso 1 1 calc R . .
C24 C 0.5418(4) 0.3700(2) 0.12553(19) 0.0258(11) Uani 1 1 d . . .
H24A H 0.6245 0.3659 0.1431 0.031 Uiso 1 1 calc R . .
C25 C 0.4802(4) 0.3213(2) 0.09933(18) 0.0218(10) Uani 1 1 d . . .
H25A H 0.5213 0.2840 0.0985 0.026 Uiso 1 1 calc R . .
C26 C 0.1633(4) 0.3869(2) 0.0480(2) 0.0245(11) Uani 1 1 d . . .
H26A H 0.1144 0.3889 0.0773 0.029 Uiso 1 1 calc R . .
H26B H 0.1385 0.3502 0.0263 0.029 Uiso 1 1 calc R . .
C27 C 0.1334(5) 0.4417(2) 0.0110(2) 0.0362(13) Uani 1 1 d . . .
H27A H 0.0467 0.4410 -0.0058 0.054 Uiso 1 1 calc R . .
H27B H 0.1826 0.4407 -0.0177 0.054 Uiso 1 1 calc R . .
H27C H 0.1516 0.4784 0.0326 0.054 Uiso 1 1 calc R . .
C30 C 0.2520(5) 0.2459(2) 0.17550(17) 0.0227(11) Uani 1 1 d . . .
C31 C 0.3122(5) 0.1903(2) 0.17311(18) 0.0274(11) Uani 1 1 d . . .
H31A H 0.4032 0.1890 0.1822 0.033 Uiso 1 1 calc R . .
C32 C 0.2479(5) 0.1385(2) 0.14994(19) 0.0274(12) Uani 1 1 d . . .
H32A H 0.2947 0.1019 0.1430 0.033 Uiso 1 1 calc R . .
C33 C 0.1224(5) 0.1419(2) 0.12793(19) 0.0249(11) Uani 1 1 d . . .
C34 C 0.0633(4) 0.1979(2) 0.12733(19) 0.0233(10) Uani 1 1 d . . .
H34A H -0.0199 0.2028 0.1045 0.028 Uiso 1 1 calc R . .
C35 C 0.1273(4) 0.2496(2) 0.15081(18) 0.0221(10) Uani 1 1 d . . .
H35A H 0.0880 0.2900 0.1444 0.027 Uiso 1 1 calc R . .
C36 C 0.3189(5) 0.3003(2) 0.2019(2) 0.0292(12) Uani 1 1 d . . .
H36A H 0.3059 0.3038 0.2396 0.044 Uiso 1 1 calc R . .
H36B H 0.2881 0.3364 0.1814 0.044 Uiso 1 1 calc R . .
H36C H 0.4063 0.2959 0.2019 0.044 Uiso 1 1 calc R . .
C37 C 0.0458(5) 0.0880(2) 0.1026(2) 0.0359(13) Uani 1 1 d . . .
H37 H -0.0297 0.1039 0.0789 0.043 Uiso 1 1 calc R . .
C38 C 0.1090(6) 0.0480(3) 0.0680(2) 0.0436(15) Uani 1 1 d . . .
H38A H 0.0523 0.0170 0.0509 0.065 Uiso 1 1 calc R . .
H38B H 0.1795 0.0290 0.0910 0.065 Uiso 1 1 calc R . .
H38C H 0.1363 0.0721 0.0397 0.065 Uiso 1 1 calc R . .
C39 C 0.0074(7) 0.0527(3) 0.1495(3) 0.0547(19) Uani 1 1 d . . .
H39A H -0.0394 0.0172 0.1349 0.082 Uiso 1 1 calc R . .
H39B H -0.0430 0.0784 0.1683 0.082 Uiso 1 1 calc R . .
H39C H 0.0802 0.0401 0.1754 0.082 Uiso 1 1 calc R . .
Ru2 Ru 0.70086(3) 0.194090(15) 0.037552(14) 0.01819(11) Uani 1 1 d . . .
O2 O 0.7366(3) 0.20932(13) 0.11898(13) 0.0207(7) Uani 1 1 d . . .
N2 N 0.7907(3) 0.27019(16) 0.04027(15) 0.0193(8) Uani 1 1 d . . .
C101 C 0.7931(4) 0.26141(19) 0.13349(19) 0.0192(10) Uani 1 1 d . . .
C106 C 0.8266(4) 0.2805(2) 0.18861(19) 0.0194(10) Uani 1 1 d . . .
C105 C 0.8774(4) 0.3377(2) 0.19703(18) 0.0199(10) Uani 1 1 d . . .
H10D H 0.9002 0.3514 0.2336 0.024 Uiso 1 1 calc R . .
C104 C 0.8973(4) 0.3766(2) 0.15465(19) 0.0212(10) Uani 1 1 d . . .
C103 C 0.8706(4) 0.35477(19) 0.10157(19) 0.0186(10) Uani 1 1 d . . .
H10E H 0.8858 0.3790 0.0722 0.022 Uiso 1 1 calc R . .
C102 C 0.8211(4) 0.29680(19) 0.09125(18) 0.0184(10) Uani 1 1 d . . .
C108 C 0.8038(4) 0.2405(2) 0.23583(19) 0.0216(10) Uani 1 1 d . . .
C107 C 0.9456(4) 0.4401(2) 0.16845(19) 0.0240(11) Uani 1 1 d . . .
C109 C 0.8574(5) 0.2670(2) 0.29151(19) 0.0300(12) Uani 1 1 d . . .
H10F H 0.8184 0.3057 0.2959 0.045 Uiso 1 1 calc R . .
H10G H 0.9452 0.2730 0.2942 0.045 Uiso 1 1 calc R . .
H10H H 0.8431 0.2394 0.3203 0.045 Uiso 1 1 calc R . .
C110 C 0.6658(5) 0.2328(2) 0.2328(2) 0.0311(12) Uani 1 1 d . . .
H11D H 0.6289 0.2720 0.2370 0.047 Uiso 1 1 calc R . .
H11E H 0.6515 0.2059 0.2621 0.047 Uiso 1 1 calc R . .
H11F H 0.6293 0.2155 0.1973 0.047 Uiso 1 1 calc R . .
C111 C 0.8648(5) 0.1786(2) 0.23278(19) 0.0282(11) Uani 1 1 d . . .
H11G H 0.9527 0.1840 0.2351 0.042 Uiso 1 1 calc R . .
H11H H 0.8301 0.1591 0.1981 0.042 Uiso 1 1 calc R . .
H11I H 0.8503 0.1535 0.2632 0.042 Uiso 1 1 calc R . .
C112 C 0.9299(5) 0.4804(2) 0.11793(19) 0.0275(11) Uani 1 1 d . . .
H11J H 0.8438 0.4813 0.1003 0.041 Uiso 1 1 calc R . .
H11K H 0.9786 0.4645 0.0923 0.041 Uiso 1 1 calc R . .
H11L H 0.9571 0.5212 0.1288 0.041 Uiso 1 1 calc R . .
C113 C 0.8779(5) 0.4697(2) 0.2095(2) 0.0336(13) Uani 1 1 d . . .
H11M H 0.7906 0.4710 0.1941 0.050 Uiso 1 1 calc R . .
H11N H 0.9086 0.5106 0.2172 0.050 Uiso 1 1 calc R . .
H11O H 0.8913 0.4463 0.2434 0.050 Uiso 1 1 calc R . .
C114 C 1.0823(5) 0.4374(2) 0.1936(2) 0.0306(12) Uani 1 1 d . . .
H11P H 1.1106 0.4775 0.2067 0.046 Uiso 1 1 calc R . .
H11Q H 1.1282 0.4240 0.1659 0.046 Uiso 1 1 calc R . .
H11R H 1.0953 0.4092 0.2243 0.046 Uiso 1 1 calc R . .
C120 C 0.8216(4) 0.30166(19) -0.00558(18) 0.0193(10) Uani 1 1 d . . .
C121 C 0.7463(4) 0.34739(19) -0.03126(19) 0.0211(10) Uani 1 1 d . . .
C122 C 0.7802(5) 0.3748(2) -0.07639(19) 0.0257(11) Uani 1 1 d . . .
H12D H 0.7301 0.4058 -0.0948 0.031 Uiso 1 1 calc R . .
C123 C 0.8853(4) 0.3583(2) -0.09549(19) 0.0244(11) Uani 1 1 d . . .
H12E H 0.9066 0.3782 -0.1261 0.029 Uiso 1 1 calc R . .
C124 C 0.9581(5) 0.3127(2) -0.06967(19) 0.0248(11) Uani 1 1 d . . .
H12F H 1.0291 0.3007 -0.0827 0.030 Uiso 1 1 calc R . .
C125 C 0.9267(4) 0.2846(2) -0.02436(19) 0.0220(10) Uani 1 1 d . . .
H12G H 0.9770 0.2536 -0.0062 0.026 Uiso 1 1 calc R . .
C126 C 0.6305(4) 0.3642(2) -0.0128(2) 0.0251(11) Uani 1 1 d . . .
H12H H 0.6285 0.3433 0.0221 0.030 Uiso 1 1 calc R . .
H12I H 0.5611 0.3490 -0.0401 0.030 Uiso 1 1 calc R . .
C127 C 0.6113(5) 0.4314(2) -0.0046(2) 0.0338(13) Uani 1 1 d . . .
H12J H 0.5334 0.4377 0.0073 0.051 Uiso 1 1 calc R . .
H12K H 0.6105 0.4527 -0.0390 0.051 Uiso 1 1 calc R . .
H12L H 0.6777 0.4469 0.0233 0.051 Uiso 1 1 calc R . .
C130 C 0.6478(4) 0.1749(2) -0.05138(18) 0.0214(10) Uani 1 1 d . . .
C131 C 0.7288(5) 0.1297(2) -0.0251(2) 0.0260(11) Uani 1 1 d . . .
H13D H 0.8115 0.1253 -0.0346 0.031 Uiso 1 1 calc R . .
C132 C 0.6996(5) 0.0973(2) 0.0200(2) 0.0282(12) Uani 1 1 d . . .
H13E H 0.7639 0.0714 0.0420 0.034 Uiso 1 1 calc R . .
C133 C 0.5944(5) 0.1095(2) 0.0408(2) 0.0293(12) Uani 1 1 d . A .
C134 C 0.5170(5) 0.1561(2) 0.0160(2) 0.0296(12) Uani 1 1 d . . .
H13F H 0.4518 0.1715 0.0350 0.036 Uiso 1 1 calc R . .
C135 C 0.5437(4) 0.1882(2) -0.02905(19) 0.0214(10) Uani 1 1 d . . .
H13G H 0.4965 0.2256 -0.0411 0.026 Uiso 1 1 calc R . .
C136 C 0.6759(5) 0.2092(2) -0.0996(2) 0.0308(12) Uani 1 1 d . . .
H13H H 0.6237 0.1947 -0.1331 0.046 Uiso 1 1 calc R . .
H13I H 0.7616 0.2032 -0.1021 0.046 Uiso 1 1 calc R . .
H13J H 0.6608 0.2521 -0.0949 0.046 Uiso 1 1 calc R . .
C137 C 0.5658(7) 0.0768(4) 0.0904(3) 0.067(2) Uani 1 1 d . . .
C138 C 0.4744(6) 0.0260(3) 0.0717(3) 0.060(2) Uani 1 1 d . A .
H13K H 0.4516 0.0067 0.1037 0.090 Uiso 1 1 calc R . .
H13L H 0.5117 -0.0038 0.0510 0.090 Uiso 1 1 calc R . .
H13M H 0.4014 0.0426 0.0484 0.090 Uiso 1 1 calc R . .
C139 C 0.6600(10) 0.0666(4) 0.1335(4) 0.029(2) Uani 0.50 1 d P A 1
H13N H 0.7108 0.1026 0.1403 0.044 Uiso 0.50 1 calc PR A 1
H13O H 0.7095 0.0329 0.1247 0.044 Uiso 0.50 1 calc PR A 1
H13P H 0.6268 0.0568 0.1662 0.044 Uiso 0.50 1 calc PR A 1
C140 C 0.5434(11) 0.1028(5) 0.1325(4) 0.039(3) Uani 0.50 1 d P A 2
H14D H 0.6154 0.1254 0.1501 0.058 Uiso 0.50 1 calc PR A 2
H14E H 0.5226 0.0728 0.1580 0.058 Uiso 0.50 1 calc PR A 2
H14F H 0.4748 0.1305 0.1220 0.058 Uiso 0.50 1 calc PR A 2
C200 C 0.3892(6) 0.4885(3) 0.2438(2) 0.0412(14) Uani 1 1 d . . .
H20A H 0.3385 0.4855 0.2723 0.049 Uiso 1 1 calc R . .
H20B H 0.3685 0.4545 0.2182 0.049 Uiso 1 1 calc R . .
C201 C 0.3647(6) 0.5477(3) 0.2134(2) 0.0452(15) Uani 1 1 d . . .
H20C H 0.2783 0.5501 0.1966 0.068 Uiso 1 1 calc R . .
H20D H 0.4145 0.5500 0.1850 0.068 Uiso 1 1 calc R . .
H20E H 0.3857 0.5810 0.2391 0.068 Uiso 1 1 calc R . .
C202 C 0.5496(6) 0.4306(2) 0.2925(2) 0.0432(15) Uani 1 1 d . . .
H20F H 0.5371 0.3985 0.2645 0.052 Uiso 1 1 calc R . .
H20G H 0.4997 0.4212 0.3203 0.052 Uiso 1 1 calc R . .
C204 C 0.6820(6) 0.4340(3) 0.3188(3) 0.0521(17) Uani 1 1 d . . .
H20H H 0.7060 0.3967 0.3388 0.078 Uiso 1 1 calc R . .
H20K H 0.6948 0.4680 0.3442 0.078 Uiso 1 1 calc R . .
H20I H 0.7315 0.4395 0.2906 0.078 Uiso 1 1 calc R . .
O10 O 0.5144(4) 0.48662(16) 0.26797(16) 0.0387(9) Uani 1 1 d . . .

loop_
_atom_site_aniso_label
_atom_site_aniso_U_11
_atom_site_aniso_U_22
_atom_site_aniso_U_33
_atom_site_aniso_U_23
_atom_site_aniso_U_13
_atom_site_aniso_U_12
Ru1 0.0179(2) 0.01703(17) 0.01914(18) 0.00065(13) 0.00263(14) 0.00045(14)
O1 0.0256(18) 0.0199(15) 0.0187(16) -0.0022(13) 0.0035(14) -0.0024(13)
C1 0.020(2) 0.020(2) 0.023(2) -0.0006(19) -0.001(2) 0.0023(19)
N1 0.017(2) 0.0198(18) 0.022(2) -0.0012(15) 0.0040(17) 0.0008(16)
C6 0.013(2) 0.021(2) 0.023(2) -0.0018(18) 0.0030(19) 0.0021(18)
C5 0.020(2) 0.025(2) 0.019(2) -0.0008(19) 0.004(2) 0.0014(19)
C4 0.014(2) 0.018(2) 0.024(2) 0.0012(18) 0.002(2) 0.0005(18)
C3 0.014(2) 0.019(2) 0.025(2) -0.0017(18) 0.004(2) 0.0019(18)
C2 0.017(2) 0.021(2) 0.020(2) -0.0046(18) 0.001(2) 0.0046(18)
C8 0.025(3) 0.021(2) 0.022(2) 0.0022(18) 0.003(2) -0.002(2)
C7 0.023(3) 0.028(2) 0.018(2) -0.0002(19) 0.005(2) -0.003(2)
C12 0.025(3) 0.023(2) 0.028(3) 0.000(2) 0.002(2) -0.003(2)
C13 0.038(3) 0.021(2) 0.027(3) -0.004(2) 0.002(2) -0.005(2)
C14 0.033(3) 0.019(2) 0.034(3) -0.008(2) 0.004(2) 0.005(2)
C9 0.028(3) 0.028(3) 0.027(3) 0.006(2) 0.005(2) -0.001(2)
C10 0.031(3) 0.032(3) 0.029(3) 0.007(2) -0.002(2) -0.005(2)
C11 0.031(3) 0.030(3) 0.027(3) 0.004(2) 0.010(2) -0.001(2)
C20 0.025(3) 0.020(2) 0.018(2) -0.0003(18) 0.003(2) -0.0010(19)
C21 0.023(3) 0.024(2) 0.015(2) 0.0011(18) 0.004(2) 0.000(2)
C22 0.030(3) 0.021(2) 0.026(3) -0.0010(19) 0.003(2) 0.000(2)
C23 0.026(3) 0.026(2) 0.029(3) -0.007(2) 0.005(2) -0.011(2)
C24 0.020(3) 0.033(3) 0.023(2) -0.002(2) 0.001(2) -0.001(2)
C25 0.021(3) 0.025(2) 0.021(2) -0.0002(19) 0.008(2) 0.0035(19)
C26 0.021(3) 0.025(2) 0.026(2) -0.0035(19) 0.000(2) 0.002(2)
C27 0.028(3) 0.038(3) 0.041(3) 0.012(2) 0.003(3) 0.003(2)
C30 0.031(3) 0.026(2) 0.010(2) -0.0016(18) 0.002(2) -0.003(2)
C31 0.027(3) 0.035(3) 0.016(2) 0.009(2) -0.005(2) 0.003(2)
C32 0.042(3) 0.019(2) 0.022(2) 0.0066(19) 0.008(2) 0.006(2)
C33 0.032(3) 0.023(2) 0.022(2) 0.0055(19) 0.010(2) -0.007(2)
C34 0.017(2) 0.033(3) 0.021(2) 0.001(2) 0.007(2) -0.003(2)
C35 0.024(3) 0.028(2) 0.017(2) -0.0004(18) 0.011(2) 0.003(2)
C36 0.035(3) 0.029(3) 0.024(2) -0.004(2) 0.007(2) -0.010(2)
C37 0.036(3) 0.031(3) 0.042(3) 0.002(2) 0.009(3) -0.003(2)
C38 0.057(4) 0.038(3) 0.037(3) -0.006(3) 0.013(3) -0.014(3)
C39 0.074(5) 0.029(3) 0.076(5) -0.010(3) 0.052(4) -0.020(3)
Ru2 0.01750(19) 0.01854(18) 0.01799(18) -0.00026(13) 0.00190(14) -0.00093(14)
O2 0.0228(18) 0.0196(15) 0.0197(16) 0.0014(12) 0.0038(14) -0.0012(13)
N2 0.015(2) 0.0213(19) 0.022(2) 0.0030(15) 0.0023(17) 0.0005(15)
C101 0.016(2) 0.019(2) 0.023(2) 0.0004(18) 0.002(2) 0.0040(18)
C106 0.015(2) 0.020(2) 0.023(2) 0.0024(18) 0.004(2) 0.0045(18)
C105 0.012(2) 0.028(2) 0.018(2) 0.0000(18) -0.0020(19) 0.0027(19)
C104 0.014(2) 0.022(2) 0.026(2) 0.0020(19) 0.000(2) 0.0036(19)
C103 0.014(2) 0.019(2) 0.023(2) 0.0041(18) 0.0042(19) 0.0013(18)
C102 0.014(2) 0.020(2) 0.020(2) 0.0004(18) 0.0019(19) 0.0060(18)
C108 0.019(3) 0.025(2) 0.021(2) 0.0043(19) 0.001(2) -0.0007(19)
C107 0.027(3) 0.025(2) 0.020(2) -0.0014(19) 0.003(2) -0.001(2)
C109 0.038(3) 0.030(3) 0.021(2) 0.001(2) 0.004(2) -0.003(2)
C110 0.029(3) 0.035(3) 0.031(3) 0.004(2) 0.011(2) -0.005(2)
C111 0.034(3) 0.027(2) 0.023(2) 0.005(2) 0.002(2) 0.003(2)
C112 0.032(3) 0.022(2) 0.026(3) 0.001(2) -0.001(2) 0.001(2)
C113 0.046(3) 0.022(2) 0.033(3) -0.001(2) 0.009(3) -0.002(2)
C114 0.031(3) 0.028(3) 0.030(3) 0.003(2) 0.001(2) -0.009(2)
C120 0.018(2) 0.022(2) 0.017(2) -0.0040(18) 0.0002(19) -0.0029(18)
C121 0.021(3) 0.019(2) 0.024(2) 0.0013(18) 0.004(2) -0.0066(19)
C122 0.028(3) 0.023(2) 0.024(2) -0.0002(19) 0.001(2) 0.001(2)
C123 0.030(3) 0.026(2) 0.019(2) 0.0012(19) 0.008(2) -0.008(2)
C124 0.024(3) 0.031(3) 0.020(2) -0.006(2) 0.006(2) -0.006(2)
C125 0.019(2) 0.021(2) 0.025(2) -0.0032(19) 0.002(2) -0.0010(19)
C126 0.027(3) 0.025(2) 0.024(2) 0.0053(19) 0.007(2) 0.004(2)
C127 0.027(3) 0.034(3) 0.039(3) -0.004(2) 0.003(3) 0.002(2)
C130 0.026(3) 0.023(2) 0.013(2) -0.0057(18) -0.002(2) -0.005(2)
C131 0.028(3) 0.020(2) 0.029(3) -0.010(2) 0.004(2) 0.000(2)
C132 0.036(3) 0.016(2) 0.029(3) -0.0040(19) -0.004(2) 0.000(2)
C133 0.036(3) 0.022(2) 0.027(3) 0.001(2) -0.002(2) -0.019(2)
C134 0.020(3) 0.040(3) 0.027(3) -0.014(2) 0.000(2) -0.013(2)
C135 0.014(2) 0.024(2) 0.023(2) -0.0038(19) -0.003(2) -0.0040(19)
C136 0.035(3) 0.032(3) 0.023(3) -0.003(2) 0.001(2) -0.008(2)
C137 0.074(5) 0.091(5) 0.030(3) 0.017(3) -0.002(3) -0.056(5)
C138 0.053(4) 0.062(4) 0.061(4) 0.035(4) -0.004(4) -0.026(3)
C139 0.045(7) 0.022(5) 0.020(5) 0.009(4) 0.005(5) 0.001(4)
C140 0.053(8) 0.031(6) 0.037(6) 0.002(5) 0.018(6) -0.014(5)
C200 0.043(4) 0.045(3) 0.034(3) -0.003(3) 0.005(3) -0.013(3)
C201 0.048(4) 0.048(3) 0.039(3) -0.002(3) 0.009(3) -0.006(3)
C202 0.053(4) 0.036(3) 0.040(3) -0.002(3) 0.007(3) -0.003(3)
C204 0.048(4) 0.057(4) 0.056(4) 0.007(3) 0.021(3) 0.004(3)
O10 0.042(2) 0.032(2) 0.044(2) -0.0036(17) 0.0139(19) -0.0063(17)

loop_
_atom_type_symbol
_atom_type_description
_atom_type_scat_dispersion_real
_atom_type_scat_dispersion_imag
_atom_type_scat_source
C C 0.0181 0.0091 'International Tables Vol C Tables 4.2.6.8 and 6.1.1.4'
H H 0.0000 0.0000 'International Tables Vol C Tables 4.2.6.8 and 6.1.1.4'
N N 0.0311 0.0180 'International Tables Vol C Tables 4.2.6.8 and 6.1.1.4'
O O 0.0492 0.0322 'International Tables Vol C Tables 4.2.6.8 and 6.1.1.4'
Ru Ru 0.0552 3.2960 'International Tables Vol C Tables 4.2.6.8 and 6.1.1.4'

loop_
_geom_angle_atom_site_label_1
_geom_angle_atom_site_label_2
_geom_angle_atom_site_label_3
_geom_angle
N1 Ru1 O1 79.18(14)
N1 Ru1 C31 118.61(17)
O1 Ru1 C31 140.58(16)
N1 Ru1 C35 112.93(17)
O1 Ru1 C35 141.52(16)
C31 Ru1 C35 67.53(19)
N1 Ru1 C34 140.18(17)
O1 Ru1 C34 109.63(15)
C31 Ru1 C34 79.84(19)
C35 Ru1 C34 37.94(17)
N1 Ru1 C32 148.72(18)
O1 Ru1 C32 109.07(15)
C31 Ru1 C32 37.80(18)
C35 Ru1 C32 79.92(18)
C34 Ru1 C32 67.03(19)
N1 Ru1 C30 104.42(16)
O1 Ru1 C30 176.39(15)
C31 Ru1 C30 37.38(18)
C35 Ru1 C30 37.41(18)
C34 Ru1 C30 67.80(18)
C32 Ru1 C30 67.73(17)
N1 Ru1 C33 173.88(17)
O1 Ru1 C33 96.68(15)
C31 Ru1 C33 67.42(18)
C35 Ru1 C33 67.61(18)
C34 Ru1 C33 37.06(18)
C32 Ru1 C33 36.98(18)
C30 Ru1 C33 79.75(18)
C1 O1 Ru1 114.6(3)
O1 C1 C2 116.6(4)
O1 C1 C6 122.9(4)
C2 C1 C6 120.4(4)
C2 N1 C20 119.1(4)
C2 N1 Ru1 116.0(3)
C20 N1 Ru1 124.8(3)
C5 C6 C1 116.7(4)
C5 C6 C8 122.9(4)
C1 C6 C8 120.4(4)
C6 C5 C4 123.9(4)
C3 C4 C5 118.1(4)
C3 C4 C7 123.2(4)
C5 C4 C7 118.7(4)
C4 C3 C2 120.2(4)
N1 C2 C1 113.0(4)
N1 C2 C3 126.5(4)
C1 C2 C3 120.4(4)
C6 C8 C14 109.3(4)
C6 C8 C13 112.4(4)
C14 C8 C13 106.8(4)
C6 C8 C12 109.3(4)
C14 C8 C12 110.7(4)
C13 C8 C12 108.4(4)
C9 C7 C4 112.7(4)
C9 C7 C10 107.7(4)
C4 C7 C10 109.2(4)
C9 C7 C11 108.2(4)
C4 C7 C11 110.4(4)
C10 C7 C11 108.6(4)
C25 C20 C21 120.5(4)
C25 C20 N1 118.4(4)
C21 C20 N1 121.1(4)
C22 C21 C20 117.7(4)
C22 C21 C26 121.5(4)
C20 C21 C26 120.7(4)
C21 C22 C23 122.2(4)
C24 C23 C22 118.8(4)
C25 C24 C23 120.3(5)
C24 C25 C20 120.5(4)
C21 C26 C27 114.2(4)
C31 C30 C35 118.0(4)
C31 C30 C36 121.4(5)
C35 C30 C36 120.6(4)
C31 C30 Ru1 69.5(3)
C35 C30 Ru1 69.5(3)
C36 C30 Ru1 131.3(3)
C30 C31 C32 121.2(5)
C30 C31 Ru1 73.1(2)
C32 C31 Ru1 71.8(3)
C33 C32 C31 120.3(4)
C33 C32 Ru1 72.9(3)
C31 C32 Ru1 70.4(3)
C34 C33 C32 118.8(4)
C34 C33 C37 117.5(5)
C32 C33 C37 123.6(5)
C34 C33 Ru1 69.6(3)
C32 C33 Ru1 70.1(3)
C37 C33 Ru1 130.9(4)
C33 C34 C35 120.8(4)
C33 C34 Ru1 73.4(3)
C35 C34 Ru1 70.8(3)
C30 C35 C34 120.6(4)
C30 C35 Ru1 73.1(3)
C34 C35 Ru1 71.2(3)
C38 C37 C39 111.3(5)
C38 C37 C33 114.3(5)
C39 C37 C33 107.4(5)
N2 Ru2 O2 79.44(14)
N2 Ru2 C135 114.27(16)
O2 Ru2 C135 138.85(16)
N2 Ru2 C131 116.75(18)
O2 Ru2 C131 143.09(15)
C135 Ru2 C131 67.62(18)
N2 Ru2 C134 142.18(18)
O2 Ru2 C134 108.08(17)
C135 Ru2 C134 37.58(18)
C131 Ru2 C134 79.9(2)
N2 Ru2 C132 146.81(19)
O2 Ru2 C132 110.87(15)
C135 Ru2 C132 79.40(17)
C131 Ru2 C132 37.96(18)
C134 Ru2 C132 66.6(2)
N2 Ru2 C130 103.85(16)
O2 Ru2 C130 175.71(16)
C135 Ru2 C130 37.32(18)
C131 Ru2 C130 37.75(17)
C134 Ru2 C130 67.63(18)
C132 Ru2 C130 67.88(17)
N2 Ru2 C133 175.42(18)
O2 Ru2 C133 96.42(16)
C135 Ru2 C133 67.63(17)
C131 Ru2 C133 67.8(2)
C134 Ru2 C133 37.29(19)
C132 Ru2 C133 36.7(2)
C130 Ru2 C133 80.19(18)
C101 O2 Ru2 114.3(3)
C102 N2 C120 117.8(4)
C102 N2 Ru2 115.9(3)
C120 N2 Ru2 126.2(3)
O2 C101 C102 116.5(4)
O2 C101 C106 123.2(4)
C102 C101 C106 120.3(4)
C105 C106 C101 116.5(4)
C105 C106 C108 122.4(4)
C101 C106 C108 121.1(4)
C106 C105 C104 124.3(4)
C103 C104 C105 117.5(4)
C103 C104 C107 122.8(4)
C105 C104 C107 119.7(4)
C104 C103 C102 120.1(4)
N2 C102 C101 113.5(4)
N2 C102 C103 125.4(4)
C101 C102 C103 121.0(4)
C109 C108 C106 112.4(4)
C109 C108 C110 108.0(4)
C106 C108 C110 109.6(4)
C109 C108 C111 106.7(4)
C106 C108 C111 110.0(4)
C110 C108 C111 110.1(4)
C112 C107 C104 112.1(4)
C112 C107 C113 107.6(4)
C104 C107 C113 110.5(4)
C112 C107 C114 108.1(4)
C104 C107 C114 109.7(4)
C113 C107 C114 108.7(4)
C121 C120 C125 121.1(5)
C121 C120 N2 120.4(4)
C125 C120 N2 118.4(4)
C122 C121 C120 117.3(5)
C122 C121 C126 121.2(4)
C120 C121 C126 121.4(4)
C121 C122 C123 122.1(5)
C124 C123 C122 119.7(5)
C123 C124 C125 119.5(5)
C124 C125 C120 120.3(4)
C121 C126 C127 115.8(4)
C135 C130 C131 117.8(4)
C135 C130 C136 121.2(4)
C131 C130 C136 120.9(5)
C135 C130 Ru2 69.7(2)
C131 C130 Ru2 69.6(3)
C136 C130 Ru2 129.8(3)
C130 C131 C132 120.0(5)
C130 C131 Ru2 72.7(3)
C132 C131 Ru2 71.5(3)
C133 C132 C131 121.7(5)
C133 C132 Ru2 73.1(3)
C131 C132 Ru2 70.5(3)
C132 C133 C134 118.0(5)
C132 C133 C137 121.8(5)
C134 C133 C137 120.1(6)
C132 C133 Ru2 70.2(3)
C134 C133 Ru2 69.7(3)
C137 C133 Ru2 128.8(4)
C135 C134 C133 121.0(5)
C135 C134 Ru2 70.9(3)
C133 C134 Ru2 73.0(3)
C134 C135 C130 121.3(4)
C134 C135 Ru2 71.6(3)
C130 C135 Ru2 73.0(3)
C140 C137 C139 70.7(8)
C140 C137 C133 124.0(8)
C139 C137 C133 118.0(7)
C140 C137 C138 111.5(8)
C139 C137 C138 118.9(7)
C133 C137 C138 109.5(5)
O10 C200 C201 108.0(5)
O10 C202 C204 108.5(5)
C202 O10 C200 112.6(4)

loop_
_geom_bond_atom_site_label_1
_geom_bond_atom_site_label_2
_geom_bond_distance
Ru1 N1 1.967(4)
Ru1 O1 2.016(3)
Ru1 C31 2.184(4)
Ru1 C35 2.185(5)
Ru1 C34 2.190(5)
Ru1 C32 2.203(4)
Ru1 C30 2.231(4)
Ru1 C33 2.239(5)
O1 C1 1.330(6)
C1 C2 1.398(6)
C1 C6 1.425(6)
N1 C2 1.383(6)
N1 C20 1.428(6)
C6 C5 1.388(7)
C6 C8 1.530(6)
C5 C4 1.409(6)
C4 C3 1.384(6)
C4 C7 1.543(6)
C3 C2 1.413(7)
C8 C14 1.530(6)
C8 C13 1.537(6)
C8 C12 1.546(7)
C7 C9 1.529(6)
C7 C10 1.541(6)
C7 C11 1.548(7)
C20 C25 1.396(7)
C20 C21 1.403(7)
C21 C22 1.390(7)
C21 C26 1.517(6)
C22 C23 1.398(7)
C23 C24 1.386(7)
C24 C25 1.381(7)
C26 C27 1.529(7)
C30 C31 1.416(7)
C30 C35 1.417(7)
C30 C36 1.508(6)
C31 C32 1.421(7)
C32 C33 1.409(7)
C33 C34 1.408(7)
C33 C37 1.541(7)
C34 C35 1.422(7)
C37 C38 1.503(8)
C37 C39 1.534(8)
Ru2 N2 1.963(4)
Ru2 O2 2.022(3)
Ru2 C135 2.183(4)
Ru2 C131 2.185(5)
Ru2 C134 2.193(5)
Ru2 C132 2.199(4)
Ru2 C130 2.226(4)
Ru2 C133 2.236(4)
O2 C101 1.337(5)
N2 C102 1.386(6)
N2 C120 1.436(6)
C101 C102 1.396(6)
C101 C106 1.420(6)
C106 C105 1.392(6)
C106 C108 1.534(6)
C105 C104 1.415(7)
C104 C103 1.388(6)
C104 C107 1.530(6)
C103 C102 1.409(6)
C108 C109 1.523(6)
C108 C110 1.538(7)
C108 C111 1.546(6)
C107 C112 1.529(6)
C107 C113 1.529(7)
C107 C114 1.540(7)
C120 C121 1.397(6)
C120 C125 1.395(7)
C121 C122 1.393(7)
C121 C126 1.499(7)
C122 C123 1.396(7)
C123 C124 1.382(7)
C124 C125 1.393(7)
C126 C127 1.532(7)
C130 C135 1.411(7)
C130 C131 1.427(7)
C130 C136 1.505(7)
C131 C132 1.426(7)
C132 C133 1.396(8)
C133 C134 1.416(7)
C133 C137 1.519(7)
C134 C135 1.410(7)
C137 C140 1.264(13)
C137 C139 1.375(11)
C137 C138 1.537(8)
C200 O10 1.417(7)
C200 C201 1.518(8)
C202 O10 1.412(7)
C202 C204 1.504(8)
